data_2205813
loop_
_publ_author_name
'Vladimir N. Yarovenko'
'Alexander V. Shirokov'
'Pavel A. Kondrashev'
'Victor B. Rybakov'
'Igor V. Zavarzin'
'Mikhail M. Krayushkin'

_publ_section_title {<i>N</i>-Anilino-2-[(2-oxidophenyl)methylenehydrazono]-2-sulfidoacetamide}pyridinenickel(II)
_journal_issue 5
_journal_name_full 'Acta Crystallographica Section E'
_journal_page_first m964
_journal_page_last m966
_journal_paper_doi 10.1107/S1600536805012134
_journal_volume 61
_journal_year 2005
_chemical_formula_iupac '[Ni (C15 H11 N3 O2 S) (C5 H5 N)]'
_chemical_formula_moiety 'C20 H16 N4 Ni O2 S'
_chemical_formula_sum 'C20 H16 N4 Ni O2 S'
_chemical_formula_weight 435.14
_chemical_melting_point 471.5(15)
_chemical_name_systematic
;
 [Pyridine
 (2--aniline--N--[--(2--oxyphenyl)methylene]--2--oxoethanehydrazonethionic
 acid)Ni(II)]
;
_space_group_IT_number 15
_symmetry_cell_setting monoclinic
_symmetry_space_group_name_Hall '-C 2yc'
_symmetry_space_group_name_H-M 'C 1 2/c 1'
_atom_sites_solution_hydrogens geom
_atom_sites_solution_primary direct
_atom_sites_solution_secondary difmap
_cell_angle_alpha 90.00
_cell_angle_beta 126.87(4)
_cell_angle_gamma 90.00
_cell_formula_units_Z 8
_cell_length_a 41.91(2)
_cell_length_b 3.952(3)
_cell_length_c 28.840(13)
_cell_measurement_reflns_used 25
_cell_measurement_temperature 298(2)
_cell_measurement_theta_max 16
_cell_measurement_theta_min 13
_cell_volume 3821(4)
_computing_cell_refinement 'CAD-4 Express'
_computing_data_collection 'CAD-4 Express (Enraf--Nonius, 1994)'
_computing_data_reduction 'XCAD4 (Harms & Wocadlo, 1995)'
_computing_molecular_graphics
;
Ortep-3 for Windows (Farrugia, 1997) and DIAMOND (Brandenburg,
2002, 2000)
;
_computing_publication_material 'WinGX (Farrugia, 1999)'
_computing_structure_refinement 'SHELXL97 (Sheldrick, 1997)'
_computing_structure_solution 'SHELXS97 (Sheldrick, 1997)'
_diffrn_ambient_temperature 298(2)
_diffrn_measured_fraction_theta_full 1.000
_diffrn_measured_fraction_theta_max 1.000
_diffrn_measurement_device '\k-geometry diffractometer'
_diffrn_measurement_device_type 'Enraf--Nonius CAD-4'
_diffrn_measurement_method 'Non-profiled \w/2\q scans'
_diffrn_radiation_monochromator Graphite
_diffrn_radiation_source 'Fine--focus sealed tube'
_diffrn_radiation_type MoK\a
_diffrn_radiation_wavelength 0.71073
_diffrn_reflns_av_R_equivalents 0.0806
_diffrn_reflns_av_sigmaI/netI 0.0782
_diffrn_reflns_limit_h_max 42
_diffrn_reflns_limit_h_min -52
_diffrn_reflns_limit_k_max 5
_diffrn_reflns_limit_k_min 0
_diffrn_reflns_limit_l_max 36
_diffrn_reflns_limit_l_min 0
_diffrn_reflns_number 4228
_diffrn_reflns_theta_full 26.96
_diffrn_reflns_theta_max 26.96
_diffrn_reflns_theta_min 1.21
_diffrn_standards_decay_% 1
_diffrn_standards_interval_count 200
_diffrn_standards_interval_time 60
_diffrn_standards_number 1
_exptl_absorpt_coefficient_mu 1.148
_exptl_absorpt_correction_T_max 0.7076
_exptl_absorpt_correction_T_min 0.6844
_exptl_absorpt_correction_type psi-scan
_exptl_absorpt_process_details
;
North <i>et al.</i>, 1968'
;
_exptl_crystal_colour 'Dark red'
_exptl_crystal_density_diffrn 1.513
_exptl_crystal_density_method 'Not measured'
_exptl_crystal_description Needle
_exptl_crystal_F_000 1792
_exptl_crystal_size_max 0.3
_exptl_crystal_size_mid 0.3
_exptl_crystal_size_min 0.3
_refine_diff_density_max 0.283
_refine_diff_density_min -0.264
_refine_ls_extinction_method None
_refine_ls_goodness_of_fit_ref 0.968
_refine_ls_hydrogen_treatment mixed
_refine_ls_matrix_type full
_refine_ls_number_parameters 257
_refine_ls_number_reflns 4134
_refine_ls_number_restraints 0
_refine_ls_restrained_S_all 0.968
_refine_ls_R_factor_all 0.1081
_refine_ls_R_factor_gt 0.0444
_refine_ls_shift/su_max 0.011
_refine_ls_shift/su_mean <0.001
_refine_ls_structure_factor_coef F^2^
_refine_ls_weighting_details 'w=1/[\s^2^(Fo^2^)+(0.0236P)^2^] where P=(Fo^2^+2Fc^2^)/3'
_refine_ls_weighting_scheme calc
_refine_ls_wR_factor_gt 0.0673
_refine_ls_wR_factor_ref 0.0845
_reflns_number_gt 2393
_reflns_number_total 4134
_reflns_threshold_expression I>2\s(I)
_cod_data_source_file su6171.cif
_cod_data_source_block 3
_cod_depositor_comments
;
The following automatic conversions were performed:
'_symmetry_cell_setting' value 'Monoclinic' changed to 'monoclinic'
according to '/home/saulius/struct/CIF-dictionaries/cif_core.dic'
dictionary named 'cif_core.dic' version 2.4.1 from
2010-06-29.

'_atom_sites_solution_primary' value 'Direct' changed to
'direct' according to '/home/saulius/struct/CIF-dictionaries/cif_core.dic'
dictionary named 'cif_core.dic' version 2.4.1 from
2010-06-29.

'_atom_sites_solution_secondary' value 'Difmap' changed to
'difmap' according to '/home/saulius/struct/CIF-dictionaries/cif_core.dic'
dictionary named 'cif_core.dic' version 2.4.1 from
2010-06-29.

'_exptl_absorpt_correction_type' value 'Psi-scan' changed to
'psi-scan' according to
'/home/saulius/struct/CIF-dictionaries/cif_core.dic' dictionary named
'cif_core.dic' version 2.4.1 from 2010-06-29.

'_refine_ls_matrix_type'
value 'Full' changed to 'full' according to
'/home/saulius/struct/CIF-dictionaries/cif_core.dic' dictionary named
'cif_core.dic' version 2.4.1 from
2010-06-29.

'_refine_ls_weighting_scheme' value 'Calc' changed to 'calc'
according to '/home/saulius/struct/CIF-dictionaries/cif_core.dic'
dictionary named 'cif_core.dic' version 2.4.1 from 2010-06-29.

Automatic conversion script
Id: cif_fix_enum 1527 2010-12-29 10:47:43Z saulius 

The following automatic conversions were performed:

'_chemical_melting_point' value '470--473.' was changed to
'471.5(15)' - the average value was taken and precision was
estimated.

Automatic conversion script
Id: cif_fix_values 1646 2011-03-28 12:23:43Z adriana 

The following automatic conversions were performed:

'_chemical_melting_point' value '470--473.' was changed to
'471.5(15)' - the average value was taken and precision was
estimated.

'_symmetry_cell_setting' value 'Monoclinic' changed to
'monoclinic' according to
/home/saulius/struct/CIF-dictionaries/cif_core.dic dictionary named
'cif_core.dic' version 2.4.1 from
2010-06-29.

'_atom_sites_solution_primary' value 'Direct' changed to
'direct' according to
/home/saulius/struct/CIF-dictionaries/cif_core.dic dictionary named
'cif_core.dic' version 2.4.1 from
2010-06-29.

'_atom_sites_solution_secondary' value 'Difmap' changed
to 'difmap' according to
/home/saulius/struct/CIF-dictionaries/cif_core.dic dictionary named
'cif_core.dic' version 2.4.1 from
2010-06-29.

'_exptl_absorpt_correction_type' value 'Psi-scan'
changed to 'psi-scan' according to
/home/saulius/struct/CIF-dictionaries/cif_core.dic dictionary named
'cif_core.dic' version 2.4.1 from
2010-06-29.

'_refine_ls_matrix_type' value 'Full' changed to 'full'
according to /home/saulius/struct/CIF-dictionaries/cif_core.dic
dictionary named 'cif_core.dic' version 2.4.1 from
2010-06-29.

'_refine_ls_weighting_scheme' value 'Calc' changed to
'calc' according to
/home/saulius/struct/CIF-dictionaries/cif_core.dic dictionary named
'cif_core.dic' version 2.4.1 from 2010-06-29.

Automatic conversion script
Id: cif_fix_values 1715 2011-07-08 13:25:40Z adriana 
;
_cod_original_sg_symbol_H-M 'C 2/c'
_cod_database_code 2205813
_cod_database_fobs_code 2205813

loop_
_symmetry_equiv_pos_as_xyz
'x, y, z'
'x, -y, z+1/2'
'x+1/2, y+1/2, z'
'x+1/2, -y+1/2, z+1/2'
'-x, -y, -z'
'-x, y, -z-1/2'
'-x+1/2, -y+1/2, -z'
'-x+1/2, y+1/2, -z-1/2'

loop_
_atom_site_label
_atom_site_fract_x
_atom_site_fract_y
_atom_site_fract_z
_atom_site_U_iso_or_equiv
_atom_site_adp_type
_atom_site_calc_flag
_atom_site_refinement_flags
_atom_site_occupancy
_atom_site_type_symbol
Ni 0.114848(12) 0.25864(15) 0.324324(17) 0.03365(13) Uani d . 1 Ni
S 0.08158(2) -0.0176(3) 0.34654(4) 0.0392(2) Uani d . 1 S
O1 0.14214(6) 0.4877(7) 0.30171(9) 0.0380(6) Uani d . 1 O
C1 0.17906(9) 0.5975(9) 0.33509(14) 0.0329(8) Uani d . 1 C
C2 0.19446(9) 0.7672(11) 0.30921(14) 0.0440(9) Uani d . 1 C
H2 0.1781 0.8001 0.2693 0.053 Uiso calc R 1 H
C3 0.23297(10) 0.8840(10) 0.34177(16) 0.0456(10) Uani d . 1 C
H3 0.2423 0.9970 0.3237 0.055 Uiso calc R 1 H
C4 0.25837(10) 0.8353(10) 0.40171(15) 0.0441(11) Uani d . 1 C
H4 0.2845 0.9130 0.4236 0.053 Uiso calc R 1 H
C5 0.24427(9) 0.6724(9) 0.42760(14) 0.0371(10) Uani d . 1 C
H5 0.2612 0.6385 0.4675 0.045 Uiso calc R 1 H
C6 0.20473(9) 0.5538(9) 0.39552(13) 0.0316(8) Uani d . 1 C
C7 0.19199(9) 0.3962(9) 0.42607(13) 0.0346(9) Uani d . 1 C
H7 0.2105 0.3793 0.4661 0.042 Uiso calc R 1 H
N8 0.15655(7) 0.2732(8) 0.40278(10) 0.0330(7) Uani d . 1 N
N9 0.15210(8) 0.1465(8) 0.44405(11) 0.0373(8) Uani d . 1 N
C10 0.11717(9) 0.0105(10) 0.41945(14) 0.0346(8) Uani d . 1 C
C11 0.10774(10) -0.1305(9) 0.45909(15) 0.0380(9) Uani d . 1 C
O11 0.07697(7) -0.2818(9) 0.43976(10) 0.0609(8) Uani d . 1 O
N12 0.13658(9) -0.0708(9) 0.51600(13) 0.0437(9) Uani d . 1 N
H12 0.1570(9) 0.012(10) 0.5238(13) 0.044(12) Uiso d . 1 H
C13 0.13700(11) -0.1508(9) 0.56412(15) 0.0404(10) Uani d . 1 C
C14 0.17041(11) -0.0620(11) 0.61850(15) 0.0516(11) Uani d . 1 C
H14 0.1915 0.0476 0.6222 0.062 Uiso calc R 1 H
C15 0.17294(14) -0.1335(12) 0.66731(17) 0.0685(15) Uani d . 1 C
H15 0.1958 -0.0758 0.7037 0.082 Uiso calc R 1 H
C16 0.14203(15) -0.2887(13) 0.6623(2) 0.0710(14) Uani d . 1 C
H16 0.1435 -0.3317 0.6953 0.085 Uiso calc R 1 H
C17 0.10873(15) -0.3817(12) 0.6089(2) 0.0699(14) Uani d . 1 C
H17 0.0878 -0.4891 0.6059 0.084 Uiso calc R 1 H
C18 0.10595(12) -0.3167(11) 0.55903(17) 0.0559(12) Uani d . 1 C
H18 0.0835 -0.3838 0.5229 0.067 Uiso calc R 1 H
N21 0.07048(7) 0.2359(9) 0.24414(10) 0.0354(7) Uani d . 1 N
C22 0.07490(11) 0.0953(10) 0.20624(15) 0.0453(10) Uani d . 1 C
H22 0.0996 0.0046 0.2198 0.054 Uiso calc R 1 H
C23 0.04424(11) 0.0793(11) 0.14755(15) 0.0521(11) Uani d . 1 C
H23 0.0481 -0.0217 0.1222 0.063 Uiso calc R 1 H
C24 0.00781(11) 0.2159(12) 0.12743(15) 0.0561(12) Uani d . 1 C
H24 -0.0133 0.2079 0.0882 0.067 Uiso calc R 1 H
C25 0.00307(10) 0.3637(10) 0.16591(15) 0.0519(12) Uani d . 1 C
H25 -0.0213 0.4571 0.1532 0.062 Uiso calc R 1 H
C26 0.03487(9) 0.3713(10) 0.22336(14) 0.0430(11) Uani d . 1 C
H26 0.0316 0.4752 0.2492 0.052 Uiso calc R 1 H

loop_
_atom_site_aniso_label
_atom_site_aniso_U_11
_atom_site_aniso_U_22
_atom_site_aniso_U_33
_atom_site_aniso_U_12
_atom_site_aniso_U_13
_atom_site_aniso_U_23
Ni 0.0323(2) 0.0345(3) 0.0329(2) 0.0011(3) 0.01881(16) 0.0010(3)
S 0.0388(5) 0.0399(6) 0.0376(5) -0.0054(5) 0.0222(4) -0.0034(5)
O1 0.0343(12) 0.0430(17) 0.0344(12) 0.0003(13) 0.0195(10) 0.0036(13)
C1 0.0356(18) 0.026(2) 0.0401(18) 0.0033(16) 0.0244(15) 0.0001(17)
C2 0.0426(18) 0.050(3) 0.0424(18) 0.002(2) 0.0271(16) 0.004(2)
C3 0.050(2) 0.038(3) 0.063(2) -0.0026(19) 0.042(2) 0.003(2)
C4 0.0359(18) 0.038(3) 0.057(2) -0.0045(18) 0.0273(18) -0.003(2)
C5 0.0338(17) 0.033(3) 0.0420(18) 0.0008(17) 0.0216(15) -0.0024(17)
C6 0.0376(17) 0.022(2) 0.0380(18) 0.0035(17) 0.0239(15) 0.0003(17)
C7 0.0350(17) 0.032(2) 0.0320(17) 0.0030(17) 0.0174(15) -0.0002(17)
N8 0.0378(14) 0.0269(18) 0.0383(14) 0.0022(17) 0.0248(12) -0.0021(17)
N9 0.0422(15) 0.038(2) 0.0354(14) -0.0022(15) 0.0253(13) -0.0009(14)
C10 0.0384(18) 0.027(2) 0.0404(18) 0.0027(18) 0.0250(16) 0.0008(18)
C11 0.044(2) 0.034(2) 0.0418(19) 0.0025(18) 0.0290(17) 0.0029(18)
O11 0.0515(15) 0.083(2) 0.0482(14) -0.0237(19) 0.0298(13) -0.0060(18)
N12 0.0415(18) 0.051(2) 0.0398(17) -0.0099(18) 0.0250(15) -0.0032(17)
C13 0.057(2) 0.034(3) 0.044(2) 0.0050(19) 0.0372(19) 0.0038(18)
C14 0.061(2) 0.054(3) 0.049(2) 0.004(2) 0.038(2) 0.003(2)
C15 0.094(3) 0.071(4) 0.045(2) 0.018(3) 0.044(2) 0.004(2)
C16 0.119(4) 0.056(4) 0.077(3) 0.024(4) 0.079(3) 0.018(3)
C17 0.113(4) 0.052(3) 0.087(3) 0.002(3) 0.083(3) 0.007(3)
C18 0.076(3) 0.047(3) 0.066(2) -0.004(2) 0.054(2) 0.000(2)
N21 0.0380(14) 0.0341(18) 0.0363(14) 0.0007(18) 0.0235(12) 0.0047(18)
C22 0.050(2) 0.045(3) 0.045(2) -0.003(2) 0.0311(18) -0.002(2)
C23 0.066(3) 0.054(3) 0.041(2) -0.004(2) 0.035(2) -0.005(2)
C24 0.051(2) 0.061(3) 0.0378(19) -0.011(3) 0.0164(17) 0.004(3)
C25 0.0369(19) 0.056(3) 0.051(2) -0.002(2) 0.0201(18) 0.009(2)
C26 0.0369(18) 0.046(3) 0.045(2) 0.0035(18) 0.0238(17) 0.0054(19)

loop_
_atom_type_symbol
_atom_type_description
_atom_type_scat_dispersion_real
_atom_type_scat_dispersion_imag
_atom_type_scat_source
C C 0.0033 0.0016 'International Tables Vol C Tables 4.2.6.8 and 6.1.1.4'
H H 0.0000 0.0000 'International Tables Vol C Tables 4.2.6.8 and 6.1.1.4'
N N 0.0061 0.0033 'International Tables Vol C Tables 4.2.6.8 and 6.1.1.4'
Ni Ni 0.3393 1.1124 'International Tables Vol C Tables 4.2.6.8 and 6.1.1.4'
O O 0.0106 0.0060 'International Tables Vol C Tables 4.2.6.8 and 6.1.1.4'
S S 0.1246 0.1234 'International Tables Vol C Tables 4.2.6.8 and 6.1.1.4'

loop_
_geom_angle_atom_site_label_1
_geom_angle_atom_site_label_2
_geom_angle_atom_site_label_3
_geom_angle
_geom_angle_publ_flag
N8 Ni O1 94.90(12) y
N8 Ni N21 177.66(12) y
O1 Ni N21 87.42(11) y
N8 Ni S 87.53(10) y
O1 Ni S 177.30(8) y
N21 Ni S 90.15(10) y
C10 S Ni 95.21(13) n
C1 O1 Ni 127.4(2) n
O1 C1 C6 123.9(3) n
O1 C1 C2 118.7(3) n
C6 C1 C2 117.4(3) n
C3 C2 C1 121.4(3) n
C3 C2 H2 119.3 n
C1 C2 H2 119.3 n
C2 C3 C4 120.7(3) n
C2 C3 H3 119.6 n
C4 C3 H3 119.6 n
C5 C4 C3 119.0(3) n
C5 C4 H4 120.5 n
C3 C4 H4 120.5 n
C4 C5 C6 121.6(3) n
C4 C5 H5 119.2 n
C6 C5 H5 119.2 n
C1 C6 C5 119.9(3) n
C1 C6 C7 122.0(3) n
C5 C6 C7 118.1(3) n
N8 C7 C6 125.5(3) n
N8 C7 H7 117.2 n
C6 C7 H7 117.2 n
C7 N8 N9 112.7(3) n
C7 N8 Ni 126.1(2) n
N9 N8 Ni 121.1(2) n
C10 N9 N8 111.3(3) n
N9 C10 C11 117.1(3) n
N9 C10 S 124.5(3) n
C11 C10 S 118.3(3) n
O11 C11 N12 125.0(3) n
O11 C11 C10 121.3(3) n
N12 C11 C10 113.7(3) n
C11 N12 C13 128.9(3) n
C11 N12 H12 116(2) n
C13 N12 H12 115(2) n
C14 C13 C18 119.3(3) n
C14 C13 N12 117.7(3) n
C18 C13 N12 123.0(3) n
C15 C14 C13 120.8(4) n
C15 C14 H14 119.6 n
C13 C14 H14 119.6 n
C16 C15 C14 120.0(4) n
C16 C15 H15 120.0 n
C14 C15 H15 120.0 n
C15 C16 C17 120.2(4) n
C15 C16 H16 119.9 n
C17 C16 H16 119.9 n
C16 C17 C18 120.6(4) n
C16 C17 H17 119.7 n
C18 C17 H17 119.7 n
C13 C18 C17 119.1(4) n
C13 C18 H18 120.5 n
C17 C18 H18 120.5 n
C22 N21 C26 117.7(3) n
C22 N21 Ni 119.9(2) n
C26 N21 Ni 122.4(2) n
N21 C22 C23 122.6(4) n
N21 C22 H22 118.7 n
C23 C22 H22 118.7 n
C24 C23 C22 118.6(4) n
C24 C23 H23 120.7 n
C22 C23 H23 120.7 n
C25 C24 C23 119.3(3) n
C25 C24 H24 120.4 n
C23 C24 H24 120.4 n
C26 C25 C24 118.8(4) n
C26 C25 H25 120.6 n
C24 C25 H25 120.6 n
N21 C26 C25 123.1(4) n
N21 C26 H26 118.4 n
C25 C26 H26 118.4 n

loop_
_geom_bond_atom_site_label_1
_geom_bond_atom_site_label_2
_geom_bond_distance
_geom_bond_publ_flag
Ni N8 1.853(3) y
Ni O1 1.857(2) y
Ni N21 1.911(3) y
Ni S 2.1490(13) y
S C10 1.701(3) n
O1 C1 1.312(4) n
C1 C6 1.405(4) n
C1 C2 1.415(4) n
C2 C3 1.371(4) n
C2 H2 0.9300 n
C3 C4 1.397(5) n
C3 H3 0.9300 n
C4 C5 1.361(4) n
C4 H4 0.9300 n
C5 C6 1.408(4) n
C5 H5 0.9300 n
C6 C7 1.419(4) n
C7 N8 1.303(4) n
C7 H7 0.9300 n
N8 N9 1.403(3) n
N9 C10 1.299(4) n
C10 C11 1.522(4) n
C11 O11 1.212(4) n
C11 N12 1.353(4) n
N12 C13 1.413(4) n
N12 H12 0.81(3) n
C13 C14 1.381(5) n
C13 C18 1.384(5) n
C14 C15 1.376(5) n
C14 H14 0.9300 n
C15 C16 1.360(6) n
C15 H15 0.9300 n
C16 C17 1.370(6) n
C16 H16 0.9300 n
C17 C18 1.396(5) n
C17 H17 0.9300 n
C18 H18 0.9300 n
N21 C22 1.334(4) n
N21 C26 1.341(4) n
C22 C23 1.382(5) n
C22 H22 0.9300 n
C23 C24 1.377(5) n
C23 H23 0.9300 n
C24 C25 1.370(5) n
C24 H24 0.9300 n
C25 C26 1.368(4) n
C25 H25 0.9300 n
C26 H26 0.9300 n

loop_
_geom_hbond_atom_site_label_D
_geom_hbond_atom_site_label_H
_geom_hbond_atom_site_label_A
_geom_hbond_distance_DH
_geom_hbond_distance_HA
_geom_hbond_distance_DA
_geom_hbond_angle_DHA
N12 H12 N9 0.81(3) 2.25(3) 2.662(4) 112(3)
